data_2211882
loop_
_publ_author_name
'Sakai, Ken'
'Yokoyama, Yuki'
'Masaoka, Shigeyuki'

_publ_section_title
;
 <i>cis</i>-Dichlorobis(4-methylpyridine-\k<i>N</i>)platinum(II)
;
_journal_coeditor_code LH2248
_journal_issue 1
_journal_name_full 'Acta Crystallographica Section E'
_journal_page_first m97
_journal_page_last m99
_journal_paper_doi 10.1107/S1600536806051610
_journal_volume 63
_journal_year 2007
_chemical_formula_iupac '[Pt Cl2 (C6 H7 N)2]'
_chemical_formula_moiety 'C12 H14 Cl2 N2 Pt'
_chemical_formula_sum 'C12 H14 Cl2 N2 Pt'
_chemical_formula_weight 452.24
_chemical_name_systematic
;
cis-dichlorobis(4-metylpyridine-\kN)platinum(II)
;
_space_group_IT_number 15
_symmetry_cell_setting monoclinic
_symmetry_space_group_name_Hall '-C 2yc'
_symmetry_space_group_name_H-M 'C 1 2/c 1'
_atom_sites_solution_hydrogens geom
_atom_sites_solution_primary direct
_atom_sites_solution_secondary difmap
_cell_angle_alpha 90.00
_cell_angle_beta 107.429(2)
_cell_angle_gamma 90.00
_cell_formula_units_Z 8
_cell_length_a 14.105(4)
_cell_length_b 12.530(3)
_cell_length_c 16.644(4)
_cell_measurement_reflns_used 3970
_cell_measurement_temperature 113(2)
_cell_measurement_theta_max 27.484
_cell_measurement_theta_min 5.811
_cell_volume 2806.5(12)
_computing_cell_refinement CrystalClear
_computing_data_collection 'CrystalClear (Rigaku/MSC, 2002)'
_computing_data_reduction 'CrystalStructure (Rigaku/MSC, 2003)'
_computing_molecular_graphics 'KENX (Sakai, 2004)'
_computing_publication_material
;
SHELXL97, TEXSAN (Molecular Structure Corporation, 2001),
KENX and ORTEPII (Johnson, 1976)
;
_computing_structure_refinement 'SHELXL97 (Sheldrick, 1997)'
_computing_structure_solution 'SIR92 (Altomare <i>et al.</i>,  1994)'
_diffrn_ambient_temperature 113(2)
_diffrn_detector_area_resol_mean 14.7059
_diffrn_measured_fraction_theta_full 0.974
_diffrn_measured_fraction_theta_max 0.974
_diffrn_measurement_device 'Rigaku Mercury CCD-detector'
_diffrn_measurement_method \w
_diffrn_radiation_monochromator graphite
_diffrn_radiation_source 'rotating anode'
_diffrn_radiation_type MoK\a
_diffrn_radiation_wavelength 0.71070
_diffrn_reflns_av_R_equivalents 0.0630
_diffrn_reflns_limit_h_max 18
_diffrn_reflns_limit_h_min -13
_diffrn_reflns_limit_k_max 16
_diffrn_reflns_limit_k_min -10
_diffrn_reflns_limit_l_max 21
_diffrn_reflns_limit_l_min -21
_diffrn_reflns_number 10554
_diffrn_reflns_theta_full 27.48
_diffrn_reflns_theta_max 27.48
_diffrn_reflns_theta_min 6.12
_diffrn_standards_decay_% 0
_exptl_absorpt_coefficient_mu 10.359
_exptl_absorpt_correction_T_max 0.271
_exptl_absorpt_correction_T_min 0.0904
_exptl_absorpt_correction_type numerical
_exptl_absorpt_process_details '(NUMABS; Higashi, 1999)'
_exptl_crystal_colour colorless
_exptl_crystal_density_diffrn 2.141
_exptl_crystal_density_method 'not measured'
_exptl_crystal_description prism
_exptl_crystal_F_000 1696
_exptl_crystal_size_max 0.381
_exptl_crystal_size_mid 0.228
_exptl_crystal_size_min 0.126
_refine_diff_density_max 3.491
_refine_diff_density_min -1.821
_refine_ls_extinction_coef 0.00037(7)
_refine_ls_extinction_expression Fc^*^=kFc[1+0.001xFc^2^\l^3^/sin(2\q)]^-1/4^
_refine_ls_extinction_method SHELXL97
_refine_ls_goodness_of_fit_ref 1.160
_refine_ls_hydrogen_treatment constr
_refine_ls_matrix_type full
_refine_ls_number_parameters 157
_refine_ls_number_reflns 3135
_refine_ls_number_restraints 0
_refine_ls_restrained_S_all 1.160
_refine_ls_R_factor_all 0.0347
_refine_ls_R_factor_gt 0.0313
_refine_ls_shift/su_max 0.000
_refine_ls_shift/su_mean 0.000
_refine_ls_structure_factor_coef Fsqd
_refine_ls_weighting_details 'calc w=1/[\s^2^(Fo^2^)+(0.0319P)^2^] where P=(Fo^2^+2Fc^2^)/3'
_refine_ls_weighting_scheme calc
_refine_ls_wR_factor_gt 0.0825
_refine_ls_wR_factor_ref 0.0874
_reflns_number_gt 2822
_reflns_number_total 3135
_reflns_threshold_expression I>2\s(I)
_cod_data_source_file lh2248.cif
_cod_data_source_block I
_cod_depositor_comments
;
The following automatic conversions were performed:
'_symmetry_cell_setting' value 'Monoclinic' changed to 'monoclinic'
according to '/home/saulius/struct/CIF-dictionaries/cif_core.dic'
dictionary named 'cif_core.dic' version 2.4.1 from 2010-06-29.

Automatic conversion script
Id: cif_fix_enum 1527 2010-12-29 10:47:43Z saulius 

The following automatic conversions were performed:

'_symmetry_cell_setting' value 'Monoclinic' changed to 'monoclinic'
according to /home/saulius/struct/CIF-dictionaries/cif_core.dic
dictionary named 'cif_core.dic' version 2.4.1 from 2010-06-29.

Automatic conversion script
Id: cif_fix_values 1715 2011-07-08 13:25:40Z adriana 
;
_cod_original_sg_symbol_H-M 'C 2/c'
_cod_database_code 2211882
_cod_database_fobs_code 2211882

loop_
_symmetry_equiv_pos_as_xyz
'x, y, z'
'-x, y, -z+1/2'
'x+1/2, y+1/2, z'
'-x+1/2, y+1/2, -z+1/2'
'-x, -y, -z'
'x, -y, z-1/2'
'-x+1/2, -y+1/2, -z'
'x+1/2, -y+1/2, z-1/2'

loop_
_atom_site_type_symbol
_atom_site_label
_atom_site_fract_x
_atom_site_fract_y
_atom_site_fract_z
_atom_site_U_iso_or_equiv
_atom_site_adp_type
_atom_site_calc_flag
_atom_site_refinement_flags
_atom_site_occupancy
Pt Pt1 0.132241(13) 0.131425(13) 0.019963(12) 0.01431(11) Uani d . 1
Cl Cl1 0.26328(9) 0.06027(10) -0.01740(9) 0.0224(3) Uani d . 1
Cl Cl2 0.02860(11) 0.12157(10) -0.11615(10) 0.0219(3) Uani d . 1
N N1 0.2186(4) 0.1321(3) 0.1410(3) 0.0152(10) Uani d . 1
N N2 0.0248(3) 0.2004(3) 0.0581(3) 0.0170(9) Uani d . 1
C C1 0.3035(4) 0.1882(4) 0.1656(4) 0.0225(11) Uani d . 1
H H1 0.3215 0.2314 0.1255 0.027 Uiso calc R 1
C C2 0.3647(4) 0.1850(4) 0.2462(4) 0.0226(11) Uani d . 1
H H2 0.4236 0.2268 0.2613 0.027 Uiso calc R 1
C C3 0.3424(4) 0.1208(4) 0.3075(4) 0.0176(11) Uani d . 1
C C4 0.2526(4) 0.0644(4) 0.2804(3) 0.0181(10) Uani d . 1
H H4 0.2327 0.0201 0.3188 0.022 Uiso calc R 1
C C5 0.1929(4) 0.0729(4) 0.1979(3) 0.0180(10) Uani d . 1
H H5 0.1316 0.0354 0.1812 0.022 Uiso calc R 1
C C6 0.4102(4) 0.1161(4) 0.3974(4) 0.0221(12) Uani d . 1
H H6A 0.4796 0.1202 0.3975 0.033 Uiso calc R 1
H H6B 0.3993 0.0488 0.4234 0.033 Uiso calc R 1
H H6C 0.3954 0.1761 0.4295 0.033 Uiso calc R 1
C C7 0.0417(4) 0.2967(4) 0.0979(3) 0.0203(11) Uani d . 1
H H7 0.1037 0.3312 0.1050 0.024 Uiso calc R 1
C C8 -0.0275(4) 0.3451(4) 0.1280(4) 0.0244(12) Uani d . 1
H H8 -0.0129 0.4123 0.1554 0.029 Uiso calc R 1
C C9 -0.1193(4) 0.2975(4) 0.1190(3) 0.0213(11) Uani d . 1
C C10 -0.1366(4) 0.2007(4) 0.0772(4) 0.0217(11) Uani d . 1
H H10 -0.1989 0.1662 0.0684 0.026 Uiso calc R 1
C C11 -0.0647(4) 0.1532(4) 0.0481(3) 0.0177(10) Uani d . 1
H H11 -0.0782 0.0861 0.0204 0.021 Uiso calc R 1
C C12 -0.1943(5) 0.3501(5) 0.1530(5) 0.0306(14) Uani d . 1
H H12A -0.1696 0.4203 0.1759 0.046 Uiso calc R 1
H H12B -0.2056 0.3058 0.1978 0.046 Uiso calc R 1
H H12C -0.2568 0.3588 0.1077 0.046 Uiso calc R 1

loop_
_atom_site_aniso_label
_atom_site_aniso_U_11
_atom_site_aniso_U_22
_atom_site_aniso_U_33
_atom_site_aniso_U_12
_atom_site_aniso_U_13
_atom_site_aniso_U_23
Pt1 0.01563(15) 0.01382(15) 0.01363(15) -0.00108(6) 0.00462(10) -0.00029(6)
Cl1 0.0232(6) 0.0234(6) 0.0239(7) 0.0015(5) 0.0119(5) -0.0031(5)
Cl2 0.0243(7) 0.0227(7) 0.0160(7) -0.0029(5) 0.0017(6) 0.0014(5)
N1 0.019(2) 0.017(2) 0.011(2) -0.0015(14) 0.0071(19) -0.0034(15)
N2 0.013(2) 0.018(2) 0.020(2) 0.0008(15) 0.0038(17) 0.0015(18)
C1 0.020(3) 0.019(2) 0.031(3) -0.006(2) 0.011(2) -0.003(2)
C2 0.017(2) 0.023(3) 0.028(3) -0.006(2) 0.008(2) -0.003(2)
C3 0.019(3) 0.020(3) 0.014(3) 0.0013(18) 0.006(2) -0.002(2)
C4 0.021(3) 0.018(2) 0.016(3) -0.0027(19) 0.007(2) -0.001(2)
C5 0.017(2) 0.016(2) 0.022(3) -0.0036(19) 0.007(2) -0.002(2)
C6 0.024(3) 0.021(2) 0.018(3) -0.003(2) 0.001(2) -0.002(2)
C7 0.019(2) 0.019(2) 0.022(3) -0.0019(19) 0.005(2) -0.003(2)
C8 0.029(3) 0.019(2) 0.026(3) -0.001(2) 0.009(2) -0.002(3)
C9 0.024(3) 0.020(2) 0.020(3) 0.009(2) 0.008(2) 0.008(2)
C10 0.019(3) 0.022(3) 0.025(3) 0.000(2) 0.007(2) 0.009(2)
C11 0.019(3) 0.015(2) 0.018(3) -0.0027(19) 0.004(2) 0.001(2)
C12 0.031(3) 0.027(3) 0.040(4) 0.005(2) 0.020(3) -0.002(3)

loop_
_atom_type_symbol
_atom_type_description
_atom_type_scat_dispersion_real
_atom_type_scat_dispersion_imag
_atom_type_scat_source
C C 0.0033 0.0016 'International Tables Vol C Tables 4.2.6.8 and 6.1.1.4'
H H 0.0000 0.0000 'International Tables Vol C Tables 4.2.6.8 and 6.1.1.4'
Cl Cl 0.1484 0.1585 'International Tables Vol C Tables 4.2.6.8 and 6.1.1.4'
N N 0.0061 0.0033 'International Tables Vol C Tables 4.2.6.8 and 6.1.1.4'
Pt Pt -1.7033 8.3905 'International Tables Vol C Tables 4.2.6.8 and 6.1.1.4'

loop_
_geom_angle_atom_site_label_1
_geom_angle_atom_site_label_2
_geom_angle_atom_site_label_3
_geom_angle
_geom_angle_publ_flag
N2 Pt1 N1 88.24(18) yes
N2 Pt1 Cl1 175.95(12) yes
N1 Pt1 Cl1 88.73(14) yes
N2 Pt1 Cl2 91.01(13) yes
N1 Pt1 Cl2 176.43(12) yes
Cl1 Pt1 Cl2 92.18(5) yes
C5 N1 C1 118.7(5) ?
C5 N1 Pt1 119.7(4) ?
C1 N1 Pt1 121.6(4) ?
C11 N2 C7 117.8(4) ?
C11 N2 Pt1 122.4(3) ?
C7 N2 Pt1 119.8(3) ?
N1 C1 C2 122.0(5) ?
C1 C2 C3 121.2(5) ?
C4 C3 C2 115.6(5) ?
C4 C3 C6 122.7(5) ?
C2 C3 C6 121.7(5) ?
C5 C4 C3 120.2(5) ?
N1 C5 C4 122.2(5) ?
N2 C7 C8 122.1(5) ?
C7 C8 C9 120.9(5) ?
C10 C9 C8 116.6(5) ?
C10 C9 C12 122.6(5) ?
C8 C9 C12 120.8(5) ?
C11 C10 C9 121.1(5) ?
N2 C11 C10 121.5(5) ?
N1 C1 H1 119.0 ?
C2 C1 H1 119.0 ?
C1 C2 H2 119.4 ?
C3 C2 H2 119.4 ?
C5 C4 H4 119.9 ?
C3 C4 H4 119.9 ?
N1 C5 H5 118.9 ?
C4 C5 H5 118.9 ?
C3 C6 H6A 109.5 ?
C3 C6 H6B 109.5 ?
H6A C6 H6B 109.5 ?
C3 C6 H6C 109.5 ?
H6A C6 H6C 109.5 ?
H6B C6 H6C 109.5 ?
N2 C7 H7 119.0 ?
C8 C7 H7 119.0 ?
C7 C8 H8 119.5 ?
C9 C8 H8 119.5 ?
C11 C10 H10 119.5 ?
C9 C10 H10 119.5 ?
N2 C11 H11 119.3 ?
C10 C11 H11 119.3 ?
C9 C12 H12A 109.5 ?
C9 C12 H12B 109.5 ?
H12A C12 H12B 109.5 ?
C9 C12 H12C 109.5 ?
H12A C12 H12C 109.5 ?
H12B C12 H12C 109.5 ?

loop_
_geom_bond_atom_site_label_1
_geom_bond_atom_site_label_2
_geom_bond_distance
_geom_bond_publ_flag
Pt1 N2 2.005(4) yes
Pt1 N1 2.017(5) yes
Pt1 Cl1 2.2993(13) yes
Pt1 Cl2 2.3023(16) yes
N1 C5 1.336(7) ?
N1 C1 1.343(6) ?
N2 C11 1.359(6) ?
N2 C7 1.363(6) ?
C1 C2 1.361(8) ?
C2 C3 1.408(8) ?
C3 C4 1.401(7) ?
C3 C6 1.517(8) ?
C4 C5 1.382(7) ?
C7 C8 1.366(8) ?
C8 C9 1.392(8) ?
C9 C10 1.384(7) ?
C9 C12 1.494(7) ?
C10 C11 1.383(7) ?
C1 H1 0.9500 ?
C2 H2 0.9500 ?
C4 H4 0.9500 ?
C5 H5 0.9500 ?
C6 H6A 0.9800 ?
C6 H6B 0.9800 ?
C6 H6C 0.9800 ?
C7 H7 0.9500 ?
C8 H8 0.9500 ?
C10 H10 0.9500 ?
C11 H11 0.9500 ?
C12 H12A 0.9800 ?
C12 H12B 0.9800 ?
C12 H12C 0.9800 ?

loop_
_geom_contact_atom_site_label_1
_geom_contact_atom_site_label_2
_geom_contact_distance
_geom_contact_site_symmetry_2
_geom_contact_publ_flag
Pt1 Cl1 4.1394(15) 7 yes
Pt1 Pt1 4.6508(9) 7 yes
Pt1 H11 2.8554 5 yes
C5 C12 3.405(7) 3_545 yes
C7 C6 3.474(8) 8_455 yes

loop_
_geom_torsion_atom_site_label_1
_geom_torsion_atom_site_label_2
_geom_torsion_atom_site_label_3
_geom_torsion_atom_site_label_4
_geom_torsion
C5 N1 C1 C2 1.1(8)
N1 C1 C2 C3 1.1(8)
C1 C2 C3 C4 -1.9(8)
C1 C2 C3 C6 179.7(5)
C2 C3 C4 C5 0.6(7)
C6 C3 C4 C5 179.0(5)
C1 N1 C5 C4 -2.4(7)
C3 C4 C5 N1 1.6(8)
C11 N2 C7 C8 0.7(8)
N2 C7 C8 C9 0.0(9)
C7 C8 C9 C10 -1.1(8)
C7 C8 C9 C12 179.2(6)
C8 C9 C10 C11 1.6(8)
C12 C9 C10 C11 -178.7(5)
C7 N2 C11 C10 -0.1(7)
C9 C10 C11 N2 -1.1(8)
